data_4032924
loop_
_publ_author_name
'Chang, Meng-Yang'
'Hsiao, Yu-Ting'

_publ_section_title
;
 H2SO4-Mediated Stereocontrolled Annulation of Oxygenated Naphthalenes and
 4-Alkenols: One-Pot Synthesis of Tetanthrenes.
;
_journal_issue 21
_journal_name_full 'The Journal of organic chemistry'
_journal_page_first 11594
_journal_page_last 11602
_journal_paper_doi 10.1021/acs.joc.7b02291
_journal_volume 82
_journal_year 2017
_chemical_formula_sum 'C28 H25 F O3 S'
_chemical_formula_weight 460.54
_space_group_crystal_system triclinic
_space_group_IT_number 2
_space_group_name_Hall '-P 1'
_space_group_name_H-M_alt 'P -1'
_symmetry_space_group_name_Hall '-P 1'
_symmetry_space_group_name_H-M 'P -1'
_atom_sites_solution_hydrogens geom
_audit_creation_method SHELXL-2014/6
_cell_angle_alpha 74.837(2)
_cell_angle_beta 79.922(2)
_cell_angle_gamma 86.822(2)
_cell_formula_units_Z 2
_cell_length_a 7.7512(6)
_cell_length_b 11.6780(9)
_cell_length_c 13.0912(10)
_cell_measurement_reflns_used 8590
_cell_measurement_temperature 100(2)
_cell_measurement_theta_max 26.3609
_cell_measurement_theta_min 2.7300
_cell_volume 1126.04(15)
_computing_cell_refinement 'SAINT V8.34A (Bruker AXS Inc., 2013)'
_computing_data_collection 'Bruker APEX2'
_computing_data_reduction 'SAINT V8.34A (Bruker AXS Inc., 2013)'
_computing_molecular_graphics 'Bruker SHELXTL'
_computing_publication_material 'Bruker SHELXTL'
_computing_structure_refinement 'SHELXL-2014/6 (Sheldrick, 2014)'
_diffrn_ambient_temperature 100(2)
_diffrn_detector_area_resol_mean 8.3333
_diffrn_measured_fraction_theta_full 0.996
_diffrn_measured_fraction_theta_max 0.994
_diffrn_measurement_device_type 'Bruker APEX-II CCD'
_diffrn_measurement_method '\f and \w scans'
_diffrn_radiation_type MoK\a
_diffrn_radiation_wavelength 0.71073
_diffrn_reflns_av_R_equivalents 0.0225
_diffrn_reflns_av_unetI/netI 0.0219
_diffrn_reflns_Laue_measured_fraction_full 0.996
_diffrn_reflns_Laue_measured_fraction_max 0.994
_diffrn_reflns_limit_h_max 9
_diffrn_reflns_limit_h_min -9
_diffrn_reflns_limit_k_max 14
_diffrn_reflns_limit_k_min -14
_diffrn_reflns_limit_l_max 16
_diffrn_reflns_limit_l_min -16
_diffrn_reflns_number 16840
_diffrn_reflns_point_group_measured_fraction_full 0.996
_diffrn_reflns_point_group_measured_fraction_max 0.994
_diffrn_reflns_theta_full 25.242
_diffrn_reflns_theta_max 26.382
_diffrn_reflns_theta_min 1.807
_exptl_absorpt_coefficient_mu 0.181
_exptl_absorpt_correction_T_max 0.9485
_exptl_absorpt_correction_T_min 0.9126
_exptl_absorpt_correction_type multi-scan
_exptl_absorpt_process_details 'SADABS V2014/4 (Bruker AXS Inc.)'
_exptl_crystal_colour colorless
_exptl_crystal_density_diffrn 1.358
_exptl_crystal_density_meas ?
_exptl_crystal_density_method 'not measured'
_exptl_crystal_description lump
_exptl_crystal_F_000 484
_exptl_crystal_size_max 0.18
_exptl_crystal_size_mid 0.15
_exptl_crystal_size_min 0.11
_refine_diff_density_max 0.401
_refine_diff_density_min -0.355
_refine_diff_density_rms 0.044
_refine_ls_extinction_method none
_refine_ls_goodness_of_fit_ref 1.048
_refine_ls_hydrogen_treatment constr
_refine_ls_matrix_type full
_refine_ls_number_parameters 301
_refine_ls_number_reflns 4588
_refine_ls_number_restraints 0
_refine_ls_restrained_S_all 1.048
_refine_ls_R_factor_all 0.0363
_refine_ls_R_factor_gt 0.0318
_refine_ls_shift/su_max 0.001
_refine_ls_shift/su_mean 0.000
_refine_ls_structure_factor_coef Fsqd
_refine_ls_weighting_details 'w=1/[\s^2^(Fo^2^)+(0.0400P)^2^+0.5497P] where P=(Fo^2^+2Fc^2^)/3'
_refine_ls_weighting_scheme calc
_refine_ls_wR_factor_gt 0.0810
_refine_ls_wR_factor_ref 0.0841
_reflns_Friedel_coverage 0.000
_reflns_number_gt 4124
_reflns_number_total 4588
_reflns_threshold_expression 'I > 2\s(I)'
_cod_data_source_file jo7b02291_si_001.cif
_cod_data_source_block mo_170330LT_0m_a_4b_CCDC_1556733
_cod_depositor_comments
;
The following automatic conversions were performed:

'_exptl_crystal_density_meas' value 'not measured' was changed to '?'
- the value is perceived as not measured.

Automatic conversion script
Id: cif_fix_values 4973 2017-02-22 13:04:09Z antanas 

 Adding full bibliography for 4032923--4032931.cif.
;
_cod_database_code 4032924
_shelx_space_group_comment
;
The symmetry employed for this shelxl refinement is uniquely defined
by the following loop, which should always be used as a source of
symmetry information in preference to the above space-group names.
They are only intended as comments.
;
_shelxl_version_number 2014/6

loop_
_space_group_symop_operation_xyz
'x, y, z'
'-x, -y, -z'

loop_
_atom_site_label
_atom_site_type_symbol
_atom_site_fract_x
_atom_site_fract_y
_atom_site_fract_z
_atom_site_U_iso_or_equiv
_atom_site_adp_type
_atom_site_occupancy
_atom_site_site_symmetry_order
_atom_site_calc_flag
_atom_site_refinement_flags_posn
_atom_site_refinement_flags_adp
C1 C 0.55315(16) 0.24282(11) 0.37998(10) 0.0117(2) Uani 1 1 d . .
H1 H 0.5032 0.1717 0.3671 0.014 Uiso 1 1 calc R U
C2 C 0.40159(16) 0.30775(11) 0.43571(10) 0.0144(3) Uani 1 1 d . .
H2A H 0.3043 0.2517 0.4698 0.017 Uiso 1 1 calc R U
H2B H 0.4425 0.3347 0.4930 0.017 Uiso 1 1 calc R U
C3 C 0.33374(16) 0.41526(11) 0.35659(10) 0.0128(3) Uani 1 1 d . .
H3A H 0.2957 0.3867 0.2984 0.015 Uiso 1 1 calc R U
C4 C 0.48788(16) 0.49715(11) 0.30675(10) 0.0124(2) Uani 1 1 d . .
C5 C 0.48199(16) 0.61732(11) 0.31082(10) 0.0130(3) Uani 1 1 d . .
H5 H 0.3771 0.6494 0.3425 0.016 Uiso 1 1 calc R U
C6 C 0.62592(17) 0.68753(11) 0.26962(10) 0.0130(3) Uani 1 1 d . .
C7 C 0.78111(16) 0.64372(11) 0.21557(10) 0.0136(3) Uani 1 1 d . .
C8 C 0.92542(18) 0.71815(12) 0.16478(11) 0.0178(3) Uani 1 1 d . .
H8 H 0.9203 0.7987 0.1677 0.021 Uiso 1 1 calc R U
C9 C 1.07236(18) 0.67583(13) 0.11141(12) 0.0214(3) Uani 1 1 d . .
H9 H 1.1688 0.7267 0.0777 0.026 Uiso 1 1 calc R U
C10 C 1.08007(17) 0.55638(12) 0.10663(11) 0.0190(3) Uani 1 1 d . .
H10 H 1.1818 0.5273 0.0690 0.023 Uiso 1 1 calc R U
C11 C 0.94298(17) 0.48197(12) 0.15549(10) 0.0155(3) Uani 1 1 d . .
H11 H 0.9513 0.4017 0.1516 0.019 Uiso 1 1 calc R U
C12 C 0.78784(16) 0.52254(11) 0.21207(10) 0.0121(2) Uani 1 1 d . .
C13 C 0.63988(16) 0.44875(11) 0.26221(10) 0.0117(2) Uani 1 1 d . .
C14 C 0.65050(16) 0.31717(11) 0.26971(10) 0.0118(2) Uani 1 1 d . .
H14 H 0.7772 0.2945 0.2671 0.014 Uiso 1 1 calc R U
C15 C 0.59098(16) 0.27877(11) 0.17853(10) 0.0125(2) Uani 1 1 d . .
C16 C 0.63903(17) 0.16549(11) 0.16586(10) 0.0158(3) Uani 1 1 d . .
H16 H 0.7120 0.1169 0.2114 0.019 Uiso 1 1 calc R U
C17 C 0.58246(18) 0.12259(11) 0.08829(11) 0.0169(3) Uani 1 1 d . .
H17 H 0.6152 0.0454 0.0803 0.020 Uiso 1 1 calc R U
C18 C 0.47732(18) 0.19517(12) 0.02317(10) 0.0177(3) Uani 1 1 d . .
C19 C 0.43028(18) 0.30850(12) 0.03048(11) 0.0188(3) Uani 1 1 d . .
H19 H 0.3597 0.3571 -0.0167 0.023 Uiso 1 1 calc R U
C20 C 0.48886(17) 0.35020(11) 0.10893(10) 0.0152(3) Uani 1 1 d . .
H20 H 0.4586 0.4284 0.1149 0.018 Uiso 1 1 calc R U
C21 C 0.17519(17) 0.47050(12) 0.41331(11) 0.0178(3) Uani 1 1 d . .
H21A H 0.2091 0.4977 0.4717 0.027 Uiso 1 1 calc R U
H21B H 0.0827 0.4113 0.4428 0.027 Uiso 1 1 calc R U
H21C H 0.1318 0.5381 0.3619 0.027 Uiso 1 1 calc R U
C22 C 0.86091(16) 0.10700(11) 0.40876(10) 0.0122(2) Uani 1 1 d . .
C23 C 1.01773(17) 0.16069(11) 0.35234(10) 0.0147(3) Uani 1 1 d . .
H23 H 1.0447 0.2380 0.3554 0.018 Uiso 1 1 calc R U
C24 C 1.13356(17) 0.09972(12) 0.29188(11) 0.0160(3) Uani 1 1 d . .
H24 H 1.2402 0.1360 0.2527 0.019 Uiso 1 1 calc R U
C25 C 1.09608(17) -0.01448(11) 0.28752(10) 0.0146(3) Uani 1 1 d . .
C26 C 0.94090(17) -0.06710(11) 0.34713(10) 0.0153(3) Uani 1 1 d . .
H26 H 0.9161 -0.1458 0.3469 0.018 Uiso 1 1 calc R U
C27 C 0.82166(17) -0.00669(11) 0.40697(10) 0.0145(3) Uani 1 1 d . .
H27 H 0.7148 -0.0428 0.4461 0.017 Uiso 1 1 calc R U
C28 C 1.21926(18) -0.07782(13) 0.21770(11) 0.0201(3) Uani 1 1 d . .
H28A H 1.2051 -0.1637 0.2465 0.030 Uiso 1 1 calc R U
H28B H 1.3403 -0.0566 0.2166 0.030 Uiso 1 1 calc R U
H28C H 1.1926 -0.0544 0.1446 0.030 Uiso 1 1 calc R U
F1 F 0.41838(12) 0.15256(7) -0.05123(7) 0.0267(2) Uani 1 1 d . .
O1 O 0.60356(12) 0.11214(8) 0.56727(7) 0.0164(2) Uani 1 1 d . .
O2 O 0.78856(12) 0.29032(8) 0.48762(8) 0.0176(2) Uani 1 1 d . .
O3 O 0.63224(12) 0.80195(8) 0.27635(7) 0.0163(2) Uani 1 1 d . .
H3 H 0.5451 0.8160 0.3196 0.024 Uiso 1 1 calc R U
S1 S 0.70315(4) 0.19071(3) 0.47313(2) 0.01183(9) Uani 1 1 d . .

loop_
_atom_site_aniso_label
_atom_site_aniso_U_11
_atom_site_aniso_U_22
_atom_site_aniso_U_33
_atom_site_aniso_U_23
_atom_site_aniso_U_13
_atom_site_aniso_U_12
C1 0.0114(6) 0.0119(6) 0.0119(6) -0.0031(5) -0.0018(5) -0.0002(5)
C2 0.0121(6) 0.0149(6) 0.0144(6) -0.0031(5) 0.0015(5) 0.0003(5)
C3 0.0109(6) 0.0122(6) 0.0155(6) -0.0049(5) -0.0008(5) -0.0001(5)
C4 0.0118(6) 0.0143(6) 0.0113(6) -0.0036(5) -0.0023(5) -0.0006(5)
C5 0.0126(6) 0.0141(6) 0.0126(6) -0.0046(5) -0.0015(5) 0.0024(5)
C6 0.0162(6) 0.0119(6) 0.0114(6) -0.0038(5) -0.0025(5) -0.0002(5)
C7 0.0136(6) 0.0164(6) 0.0113(6) -0.0044(5) -0.0022(5) -0.0011(5)
C8 0.0187(7) 0.0156(6) 0.0189(7) -0.0056(5) 0.0004(5) -0.0043(5)
C9 0.0165(6) 0.0228(7) 0.0228(7) -0.0056(6) 0.0044(5) -0.0074(5)
C10 0.0140(6) 0.0227(7) 0.0189(7) -0.0070(5) 0.0033(5) -0.0002(5)
C11 0.0159(6) 0.0162(6) 0.0143(6) -0.0050(5) -0.0010(5) 0.0008(5)
C12 0.0119(6) 0.0149(6) 0.0098(6) -0.0034(5) -0.0026(5) 0.0000(5)
C13 0.0128(6) 0.0127(6) 0.0103(6) -0.0039(5) -0.0026(5) 0.0002(5)
C14 0.0100(6) 0.0129(6) 0.0120(6) -0.0032(5) -0.0001(5) 0.0001(5)
C15 0.0129(6) 0.0128(6) 0.0110(6) -0.0038(5) 0.0019(5) -0.0019(5)
C16 0.0172(6) 0.0142(6) 0.0148(6) -0.0034(5) -0.0007(5) 0.0017(5)
C17 0.0212(7) 0.0122(6) 0.0167(6) -0.0062(5) 0.0017(5) 0.0001(5)
C18 0.0229(7) 0.0192(7) 0.0127(6) -0.0067(5) -0.0017(5) -0.0046(5)
C19 0.0237(7) 0.0173(6) 0.0161(6) -0.0035(5) -0.0066(5) 0.0014(5)
C20 0.0181(6) 0.0121(6) 0.0155(6) -0.0044(5) -0.0021(5) 0.0008(5)
C21 0.0114(6) 0.0163(6) 0.0245(7) -0.0069(5) 0.0029(5) -0.0007(5)
C22 0.0113(6) 0.0143(6) 0.0114(6) -0.0042(5) -0.0027(5) 0.0027(5)
C23 0.0140(6) 0.0146(6) 0.0165(6) -0.0050(5) -0.0035(5) -0.0007(5)
C24 0.0118(6) 0.0192(6) 0.0164(6) -0.0039(5) -0.0010(5) -0.0014(5)
C25 0.0130(6) 0.0181(6) 0.0137(6) -0.0051(5) -0.0044(5) 0.0035(5)
C26 0.0173(6) 0.0125(6) 0.0166(6) -0.0044(5) -0.0038(5) 0.0006(5)
C27 0.0134(6) 0.0148(6) 0.0142(6) -0.0018(5) -0.0021(5) -0.0002(5)
C28 0.0167(6) 0.0228(7) 0.0220(7) -0.0101(6) -0.0010(5) 0.0027(5)
F1 0.0420(5) 0.0228(4) 0.0219(4) -0.0122(3) -0.0139(4) 0.0000(4)
O1 0.0165(5) 0.0186(5) 0.0125(4) -0.0031(4) 0.0002(4) 0.0021(4)
O2 0.0159(5) 0.0200(5) 0.0207(5) -0.0117(4) -0.0032(4) -0.0003(4)
O3 0.0173(5) 0.0132(4) 0.0187(5) -0.0075(4) 0.0023(4) -0.0023(4)
S1 0.01147(15) 0.01307(16) 0.01161(16) -0.00490(11) -0.00133(11) 0.00083(11)

loop_
_atom_type_symbol
_atom_type_description
_atom_type_scat_dispersion_real
_atom_type_scat_dispersion_imag
_atom_type_scat_source
C C 0.0033 0.0016 'International Tables Vol C Tables 4.2.6.8 and 6.1.1.4'
H H 0.0000 0.0000 'International Tables Vol C Tables 4.2.6.8 and 6.1.1.4'
F F 0.0171 0.0103 'International Tables Vol C Tables 4.2.6.8 and 6.1.1.4'
O O 0.0106 0.0060 'International Tables Vol C Tables 4.2.6.8 and 6.1.1.4'
S S 0.1246 0.1234 'International Tables Vol C Tables 4.2.6.8 and 6.1.1.4'

loop_
_geom_angle_atom_site_label_1
_geom_angle_atom_site_label_2
_geom_angle_atom_site_label_3
_geom_angle
C2 C1 C14 115.40(10)
C2 C1 S1 107.31(8)
C14 C1 S1 110.97(8)
C2 C1 H1 107.6
C14 C1 H1 107.6
S1 C1 H1 107.6
C3 C2 C1 112.06(10)
C3 C2 H2A 109.2
C1 C2 H2A 109.2
C3 C2 H2B 109.2
C1 C2 H2B 109.2
H2A C2 H2B 107.9
C4 C3 C21 115.31(10)
C4 C3 C2 106.81(10)
C21 C3 C2 110.14(10)
C4 C3 H3A 108.1
C21 C3 H3A 108.1
C2 C3 H3A 108.1
C13 C4 C5 120.47(11)
C13 C4 C3 117.53(11)
C5 C4 C3 121.90(11)
C6 C5 C4 120.56(11)
C6 C5 H5 119.7
C4 C5 H5 119.7
O3 C6 C5 123.50(11)
O3 C6 C7 115.75(11)
C5 C6 C7 120.75(11)
C8 C7 C12 119.98(12)
C8 C7 C6 121.34(12)
C12 C7 C6 118.67(11)
C9 C8 C7 120.89(12)
C9 C8 H8 119.6
C7 C8 H8 119.6
C8 C9 C10 119.68(12)
C8 C9 H9 120.2
C10 C9 H9 120.2
C11 C10 C9 120.81(12)
C11 C10 H10 119.6
C9 C10 H10 119.6
C10 C11 C12 121.22(12)
C10 C11 H11 119.4
C12 C11 H11 119.4
C11 C12 C7 117.42(11)
C11 C12 C13 123.15(11)
C7 C12 C13 119.41(11)
C4 C13 C12 119.83(11)
C4 C13 C14 119.78(11)
C12 C13 C14 120.36(11)
C13 C14 C15 116.03(10)
C13 C14 C1 111.84(10)
C15 C14 C1 109.62(10)
C13 C14 H14 106.2
C15 C14 H14 106.2
C1 C14 H14 106.2
C20 C15 C16 118.55(12)
C20 C15 C14 123.16(11)
C16 C15 C14 118.28(11)
C17 C16 C15 121.39(12)
C17 C16 H16 119.3
C15 C16 H16 119.3
C18 C17 C16 118.03(12)
C18 C17 H17 121.0
C16 C17 H17 121.0
F1 C18 C19 118.96(12)
F1 C18 C17 118.24(12)
C19 C18 C17 122.81(12)
C18 C19 C20 118.30(12)
C18 C19 H19 120.8
C20 C19 H19 120.8
C15 C20 C19 120.87(12)
C15 C20 H20 119.6
C19 C20 H20 119.6
C3 C21 H21A 109.5
C3 C21 H21B 109.5
H21A C21 H21B 109.5
C3 C21 H21C 109.5
H21A C21 H21C 109.5
H21B C21 H21C 109.5
C27 C22 C23 121.10(11)
C27 C22 S1 119.76(10)
C23 C22 S1 118.90(10)
C24 C23 C22 119.03(12)
C24 C23 H23 120.5
C22 C23 H23 120.5
C23 C24 C25 121.02(12)
C23 C24 H24 119.5
C25 C24 H24 119.5
C26 C25 C24 118.64(12)
C26 C25 C28 120.79(12)
C24 C25 C28 120.55(12)
C27 C26 C25 121.20(12)
C27 C26 H26 119.4
C25 C26 H26 119.4
C22 C27 C26 118.97(12)
C22 C27 H27 120.5
C26 C27 H27 120.5
C25 C28 H28A 109.5
C25 C28 H28B 109.5
H28A C28 H28B 109.5
C25 C28 H28C 109.5
H28A C28 H28C 109.5
H28B C28 H28C 109.5
C6 O3 H3 109.5
O2 S1 O1 117.99(6)
O2 S1 C22 108.56(6)
O1 S1 C22 109.21(6)
O2 S1 C1 109.54(6)
O1 S1 C1 106.16(6)
C22 S1 C1 104.56(6)

loop_
_geom_bond_atom_site_label_1
_geom_bond_atom_site_label_2
_geom_bond_distance
C1 C2 1.5420(17)
C1 C14 1.5629(16)
C1 S1 1.7997(13)
C1 H1 1.0000
C2 C3 1.5371(17)
C2 H2A 0.9900
C2 H2B 0.9900
C3 C4 1.5150(17)
C3 C21 1.5236(17)
C3 H3A 1.0000
C4 C13 1.3805(17)
C4 C5 1.4162(17)
C5 C6 1.3665(18)
C5 H5 0.9500
C6 O3 1.3660(15)
C6 C7 1.4257(17)
C7 C8 1.4120(18)
C7 C12 1.4256(17)
C8 C9 1.3672(19)
C8 H8 0.9500
C9 C10 1.4101(19)
C9 H9 0.9500
C10 C11 1.3665(18)
C10 H10 0.9500
C11 C12 1.4240(17)
C11 H11 0.9500
C12 C13 1.4280(17)
C13 C14 1.5124(16)
C14 C15 1.5280(17)
C14 H14 1.0000
C15 C20 1.3908(18)
C15 C16 1.3980(17)
C16 C17 1.3860(19)
C16 H16 0.9500
C17 C18 1.378(2)
C17 H17 0.9500
C18 F1 1.3562(15)
C18 C19 1.3763(19)
C19 C20 1.3954(19)
C19 H19 0.9500
C20 H20 0.9500
C21 H21A 0.9800
C21 H21B 0.9800
C21 H21C 0.9800
C22 C27 1.3855(18)
C22 C23 1.3943(17)
C22 S1 1.7603(12)
C23 C24 1.3837(18)
C23 H23 0.9500
C24 C25 1.3982(18)
C24 H24 0.9500
C25 C26 1.3914(18)
C25 C28 1.5047(18)
C26 C27 1.3888(18)
C26 H26 0.9500
C27 H27 0.9500
C28 H28A 0.9800
C28 H28B 0.9800
C28 H28C 0.9800
O1 S1 1.4528(9)
O2 S1 1.4395(9)
O3 H3 0.8400
